data_1512586
loop_
_publ_author_name
'Zhou, Qizhong'
'Wei, Peifa'
'Zhang, Yanyan'
'Yu, Yihua'
'Yan, Xuzhou'

_publ_section_title
;
 Benzo-21-crown-7-Based [1]Rotaxanes: Syntheses, X-ray Crystal Structures,
 and Dynamic Characteristics
;
_journal_issue 20
_journal_name_full 'Organic Letters'
_journal_page_first 5350
_journal_paper_doi 10.1021/ol402607x
_journal_volume 15
_journal_year 2013
_chemical_formula_moiety 'C51 H61 F6 N2 O13 P'
_chemical_formula_sum 'C51 H61 F6 N2 O13 P'
_chemical_formula_weight 1054.99
_chemical_name_systematic
; 
 ? 
;
_space_group_IT_number 2
_symmetry_cell_setting triclinic
_symmetry_space_group_name_Hall '-P 1'
_symmetry_space_group_name_H-M 'P -1'
_atom_sites_solution_hydrogens geom
_atom_sites_solution_primary direct
_atom_sites_solution_secondary difmap
_audit_creation_method SHELXL-97
_cell_angle_alpha 72.293(3)
_cell_angle_beta 70.801(3)
_cell_angle_gamma 73.133(3)
_cell_formula_units_Z 2
_cell_length_a 12.7853(4)
_cell_length_b 13.9375(5)
_cell_length_c 17.3593(5)
_cell_measurement_reflns_used 5882
_cell_measurement_temperature 140(2)
_cell_measurement_theta_max 29.5539
_cell_measurement_theta_min 2.8259
_cell_volume 2720.04(16)
_computing_cell_refinement 'CrysAlis PRO (Agilent Technologies, 2011)'
_computing_data_collection 'CrysAlis PRO'
_computing_data_reduction 'CrysAlis PRO'
_computing_molecular_graphics 'OLEX2 (Dolomanov et al., 2009)'
_computing_publication_material OLEX2
_computing_structure_refinement 'SHELXL-97 (Sheldrick, 2008)'
_computing_structure_solution 'SHELXS-97 (Sheldrick, 2008)'
_diffrn_ambient_temperature 140(2)
_diffrn_detector_area_resol_mean 10.3592
_diffrn_measured_fraction_theta_full 0.997
_diffrn_measured_fraction_theta_max 0.997
_diffrn_measurement_device_type 'Xcalibur, Atlas, Gemini ultra'
_diffrn_measurement_method '\w scans'
_diffrn_radiation_monochromator graphite
_diffrn_radiation_source 'fine-focus sealed tube'
_diffrn_radiation_type MoK\a
_diffrn_radiation_wavelength 0.71073
_diffrn_reflns_av_R_equivalents 0.0321
_diffrn_reflns_av_sigmaI/netI 0.0613
_diffrn_reflns_limit_h_max 11
_diffrn_reflns_limit_h_min -15
_diffrn_reflns_limit_k_max 16
_diffrn_reflns_limit_k_min -16
_diffrn_reflns_limit_l_max 20
_diffrn_reflns_limit_l_min -20
_diffrn_reflns_number 18099
_diffrn_reflns_theta_full 25.35
_diffrn_reflns_theta_max 25.35
_diffrn_reflns_theta_min 2.83
_exptl_absorpt_coefficient_mu 0.133
_exptl_absorpt_correction_T_max 0.9701
_exptl_absorpt_correction_T_min 0.9588
_exptl_absorpt_correction_type multi-scan
_exptl_absorpt_process_details
;
CrysAlis PRO (Agilent Technologies, 2011) 
;
_exptl_crystal_colour colorless
_exptl_crystal_density_diffrn 1.288
_exptl_crystal_density_method 'not measured'
_exptl_crystal_description block
_exptl_crystal_F_000 1108
_exptl_crystal_size_max 0.32
_exptl_crystal_size_mid 0.28
_exptl_crystal_size_min 0.23
_platon_squeeze_details
;
;
_refine_diff_density_max 0.887
_refine_diff_density_min -0.641
_refine_diff_density_rms 0.072
_refine_ls_extinction_method none
_refine_ls_goodness_of_fit_ref 1.117
_refine_ls_hydrogen_treatment constr
_refine_ls_matrix_type full
_refine_ls_number_parameters 658
_refine_ls_number_reflns 9949
_refine_ls_number_restraints 63
_refine_ls_restrained_S_all 1.120
_refine_ls_R_factor_all 0.1215
_refine_ls_R_factor_gt 0.0809
_refine_ls_shift/su_max 0.000
_refine_ls_shift/su_mean 0.000
_refine_ls_structure_factor_coef Fsqd
_refine_ls_weighting_details 'calc w=1/[\s^2^(Fo^2^)+(0.1464P)^2^+0.0000P] where P=(Fo^2^+2Fc^2^)/3'
_refine_ls_weighting_scheme calc
_refine_ls_wR_factor_gt 0.2350
_refine_ls_wR_factor_ref 0.2588
_reflns_number_gt 6115
_reflns_number_total 9949
_reflns_threshold_expression >2sigma(I)
_cod_data_source_file ol402607x_si_002.cif
_cod_data_source_block 1
_cod_depositor_comments
;
The following automatic conversions were performed:

'_symmetry_cell_setting' value 'Triclinic' changed to 'triclinic'
according to /home/saulius/struct/CIF-dictionaries/cif_core.dic
dictionary named 'cif_core.dic' version 2.4.2 from 2011-04-26.

Automatic conversion script
Id: cif_fix_values 1891 2012-01-12 08:04:46Z andrius 
;
_cod_original_cell_volume 2720.03(15)
_cod_database_code 1512586

loop_
_symmetry_equiv_pos_as_xyz
'x, y, z'
'-x, -y, -z'

loop_
_atom_site_label
_atom_site_type_symbol
_atom_site_fract_x
_atom_site_fract_y
_atom_site_fract_z
_atom_site_U_iso_or_equiv
_atom_site_adp_type
_atom_site_occupancy
_atom_site_symmetry_multiplicity
_atom_site_calc_flag
_atom_site_refinement_flags
P1 P 0.29011(10) -0.32353(8) 0.30994(7) 0.0457(3) Uani 1 1 d .
F1 F 0.2196(3) -0.3583(6) 0.3981(2) 0.213(4) Uani 1 1 d .
F2 F 0.1779(2) -0.2734(2) 0.27873(19) 0.0788(9) Uani 1 1 d .
F3 F 0.3022(5) -0.4241(2) 0.2854(4) 0.165(3) Uani 1 1 d .
F4 F 0.4005(2) -0.37307(19) 0.34287(18) 0.0655(8) Uani 1 1 d .
F5 F 0.3661(3) -0.2791(3) 0.2212(2) 0.1061(13) Uani 1 1 d .
F6 F 0.2877(4) -0.2195(3) 0.3281(4) 0.1343(18) Uani 1 1 d .
O1 O 0.4155(3) 0.2094(2) 0.3984(2) 0.0653(9) Uani 1 1 d .
O2 O 0.2962(3) 0.3571(2) 0.4248(2) 0.0661(10) Uani 1 1 d .
O3 O 0.0996(2) 0.27079(18) -0.06865(14) 0.0335(6) Uani 1 1 d .
O4 O -0.3278(2) -0.0578(2) -0.08746(16) 0.0414(7) Uani 1 1 d .
O5 O -0.3543(2) -0.1783(2) 0.29448(17) 0.0419(7) Uani 1 1 d .
O6 O -0.4793(2) -0.0463(2) 0.3436(2) 0.0554(8) Uani 1 1 d .
O7 O -0.0308(2) 0.01869(19) 0.38083(16) 0.0388(6) Uani 1 1 d .
O8 O 0.1784(2) 0.10137(19) 0.30874(16) 0.0412(7) Uani 1 1 d .
O9 O 0.2249(3) 0.3056(2) 0.24868(18) 0.0545(8) Uani 1 1 d .
O10 O 0.0453(3) 0.4829(2) 0.23768(17) 0.0536(8) Uani 1 1 d .
O11 O -0.1883(3) 0.4993(2) 0.34048(18) 0.0630(10) Uani 1 1 d .
O12 O -0.3249(3) 0.3348(2) 0.41640(17) 0.0533(8) Uani 1 1 d .
O13 O -0.2406(2) 0.1112(2) 0.43551(16) 0.0408(7) Uani 1 1 d .
N1 N 0.4387(3) 0.3672(3) 0.3128(2) 0.0640(11) Uani 1 1 d .
H1 H 0.4074 0.4332 0.3080 0.077 Uiso 1 1 calc R
N2 N -0.0071(3) 0.2787(2) 0.31984(17) 0.0334(7) Uani 1 1 d .
H2A H 0.0584 0.2304 0.3071 0.040 Uiso 1 1 calc R
H2B H 0.0114 0.3425 0.3010 0.040 Uiso 1 1 calc R
C1 C 0.5847(5) 0.2445(7) 0.2396(4) 0.105(2) Uani 1 1 d DU
H1A H 0.5525 0.1881 0.2760 0.126 Uiso 1 1 calc R
C2 C 0.6812(6) 0.2275(8) 0.1757(4) 0.123(2) Uani 1 1 d DU
H2 H 0.7150 0.1594 0.1684 0.147 Uiso 1 1 calc R
C3 C 0.7289(6) 0.3083(8) 0.1223(4) 0.118(2) Uani 1 1 d DU
H3 H 0.7953 0.2955 0.0784 0.142 Uiso 1 1 calc R
C4 C 0.6828(6) 0.4050(8) 0.1318(5) 0.124(2) Uani 1 1 d DU
H4 H 0.7160 0.4607 0.0952 0.149 Uiso 1 1 calc R
C5 C 0.5835(5) 0.4222(7) 0.1973(4) 0.105(2) Uani 1 1 d DU
H5 H 0.5498 0.4904 0.2043 0.126 Uiso 1 1 calc R
C6 C 0.5351(4) 0.3422(6) 0.2510(3) 0.0815(19) Uani 1 1 d D
C7 C 0.3863(4) 0.3015(4) 0.3805(3) 0.0555(12) Uani 1 1 d .
C8 C 0.2298(5) 0.3032(4) 0.5021(3) 0.0614(13) Uani 1 1 d .
H8A H 0.2566 0.3015 0.5499 0.074 Uiso 1 1 calc R
H8B H 0.2378 0.2313 0.4995 0.074 Uiso 1 1 calc R
C9 C 0.1115(4) 0.3572(3) 0.5131(3) 0.0553(12) Uani 1 1 d .
H9A H 0.1079 0.4294 0.5123 0.066 Uiso 1 1 calc R
H9B H 0.0690 0.3262 0.5699 0.066 Uiso 1 1 calc R
C10 C 0.0471(5) 0.3603(3) 0.4515(3) 0.0624(13) Uani 1 1 d .
H10A H -0.0276 0.4080 0.4629 0.075 Uiso 1 1 calc R
H10B H 0.0901 0.3870 0.3936 0.075 Uiso 1 1 calc R
C11 C 0.0306(5) 0.2572(3) 0.4588(3) 0.0572(12) Uani 1 1 d .
H11A H 0.0038 0.2245 0.5190 0.069 Uiso 1 1 calc R
H11B H 0.1046 0.2143 0.4359 0.069 Uiso 1 1 calc R
C12 C -0.0548(4) 0.2581(3) 0.4129(2) 0.0409(9) Uani 1 1 d .
H12A H -0.0773 0.1906 0.4330 0.049 Uiso 1 1 calc R
H12B H -0.1237 0.3116 0.4269 0.049 Uiso 1 1 calc R
C13 C -0.0877(3) 0.2759(3) 0.2748(2) 0.0353(9) Uani 1 1 d .
H13A H -0.1497 0.3380 0.2771 0.042 Uiso 1 1 calc R
H13B H -0.1217 0.2148 0.3038 0.042 Uiso 1 1 calc R
C14 C -0.0312(3) 0.2719(3) 0.1849(2) 0.0309(8) Uani 1 1 d .
C15 C -0.0093(3) 0.1817(3) 0.1594(2) 0.0335(8) Uani 1 1 d .
H15 H -0.0242 0.1206 0.2004 0.040 Uiso 1 1 calc R
C16 C 0.0336(3) 0.1778(3) 0.0759(2) 0.0347(9) Uani 1 1 d .
H16 H 0.0460 0.1151 0.0600 0.042 Uiso 1 1 calc R
C17 C 0.0585(3) 0.2647(3) 0.0159(2) 0.0271(8) Uani 1 1 d .
C18 C 0.0417(3) 0.3554(3) 0.0401(2) 0.0384(9) Uani 1 1 d .
H18 H 0.0616 0.4151 -0.0005 0.046 Uiso 1 1 calc R
C19 C -0.0042(4) 0.3585(3) 0.1237(2) 0.0412(9) Uani 1 1 d .
H19 H -0.0176 0.4214 0.1396 0.049 Uiso 1 1 calc R
C20 C 0.1260(3) 0.1784(3) -0.0966(2) 0.0330(8) Uani 1 1 d .
H20A H 0.1661 0.1217 -0.0592 0.040 Uiso 1 1 calc R
H20B H 0.1780 0.1875 -0.1538 0.040 Uiso 1 1 calc R
C21 C 0.0250(3) 0.1493(3) -0.0981(2) 0.0313(8) Uani 1 1 d .
C22 C -0.0545(3) 0.1260(3) -0.1033(2) 0.0314(8) Uani 1 1 d .
C23 C -0.1462(3) 0.0987(3) -0.1101(2) 0.0334(9) Uani 1 1 d .
C24 C -0.2241(3) 0.0744(3) -0.1166(2) 0.0359(9) Uani 1 1 d .
C25 C -0.3197(3) 0.0475(3) -0.1284(3) 0.0424(10) Uani 1 1 d .
H25A H -0.3909 0.0939 -0.1057 0.051 Uiso 1 1 calc R
H25B H -0.3105 0.0582 -0.1891 0.051 Uiso 1 1 calc R
C26 C -0.3586(3) -0.0832(3) -0.0018(2) 0.0342(9) Uani 1 1 d .
C27 C -0.3581(3) -0.1868(3) 0.0336(3) 0.0413(10) Uani 1 1 d .
H27 H -0.3389 -0.2337 -0.0012 0.050 Uiso 1 1 calc R
C28 C -0.3857(3) -0.2214(3) 0.1196(3) 0.0405(10) Uani 1 1 d .
H28 H -0.3847 -0.2926 0.1433 0.049 Uiso 1 1 calc R
C29 C -0.4149(3) -0.1550(3) 0.1724(2) 0.0361(9) Uani 1 1 d .
C30 C -0.4175(3) -0.0500(3) 0.1352(2) 0.0344(9) Uani 1 1 d .
H30 H -0.4393 -0.0025 0.1698 0.041 Uiso 1 1 calc R
C31 C -0.3891(3) -0.0147(3) 0.0493(2) 0.0339(9) Uani 1 1 d .
H31 H -0.3904 0.0565 0.0251 0.041 Uiso 1 1 calc R
C32 C -0.4414(3) -0.1936(3) 0.2652(2) 0.0412(10) Uani 1 1 d .
H32A H -0.5167 -0.1555 0.2917 0.049 Uiso 1 1 calc R
H32B H -0.4431 -0.2677 0.2805 0.049 Uiso 1 1 calc R
C33 C -0.3849(4) -0.0970(3) 0.3281(2) 0.0401(9) Uani 1 1 d .
C34 C -0.2879(3) -0.0720(3) 0.3436(2) 0.0326(9) Uani 1 1 d .
C35 C -0.1756(3) -0.1225(3) 0.3137(2) 0.0368(9) Uani 1 1 d .
H35 H -0.1599 -0.1755 0.2851 0.044 Uiso 1 1 calc R
C36 C -0.0874(3) -0.0944(3) 0.3261(2) 0.0368(9) Uani 1 1 d .
H36 H -0.0114 -0.1291 0.3067 0.044 Uiso 1 1 calc R
C37 C -0.1101(3) -0.0158(3) 0.3666(2) 0.0350(9) Uani 1 1 d .
C38 C -0.2206(3) 0.0328(3) 0.3965(2) 0.0303(8) Uani 1 1 d .
C39 C -0.3101(3) 0.0034(3) 0.3843(2) 0.0386(9) Uani 1 1 d .
H39 H -0.3863 0.0369 0.4048 0.046 Uiso 1 1 calc R
C40 C 0.0856(3) -0.0376(3) 0.3564(3) 0.0433(10) Uani 1 1 d .
H40A H 0.1066 -0.0379 0.2962 0.052 Uiso 1 1 calc R
H40B H 0.0923 -0.1099 0.3891 0.052 Uiso 1 1 calc R
C41 C 0.1633(3) 0.0109(3) 0.3715(3) 0.0449(10) Uani 1 1 d .
H41A H 0.1314 0.0278 0.4272 0.054 Uiso 1 1 calc R
H41B H 0.2373 -0.0376 0.3710 0.054 Uiso 1 1 calc R
C42 C 0.2891(4) 0.1252(3) 0.2906(3) 0.0539(12) Uani 1 1 d .
H42A H 0.3498 0.0664 0.2744 0.065 Uiso 1 1 calc R
H42B H 0.2979 0.1377 0.3411 0.065 Uiso 1 1 calc R
C43 C 0.2978(4) 0.2190(4) 0.2207(3) 0.0649(14) Uani 1 1 d .
H43A H 0.3768 0.2288 0.2006 0.078 Uiso 1 1 calc R
H43B H 0.2772 0.2103 0.1734 0.078 Uiso 1 1 calc R
C44 C 0.2339(5) 0.3981(4) 0.1861(3) 0.0692(16) Uani 1 1 d .
H44A H 0.2114 0.3949 0.1377 0.083 Uiso 1 1 calc R
H44B H 0.3136 0.4060 0.1663 0.083 Uiso 1 1 calc R
C45 C 0.1601(5) 0.4881(4) 0.2197(3) 0.0696(15) Uani 1 1 d .
H45A H 0.1773 0.4878 0.2714 0.084 Uiso 1 1 calc R
H45B H 0.1743 0.5527 0.1781 0.084 Uiso 1 1 calc R
C46 C -0.0301(6) 0.5750(3) 0.2634(3) 0.0693(17) Uani 1 1 d .
H46A H -0.0081 0.6369 0.2213 0.083 Uiso 1 1 calc R
H46B H -0.0222 0.5771 0.3177 0.083 Uiso 1 1 calc R
C47 C -0.1503(5) 0.5767(3) 0.2721(3) 0.0711(16) Uani 1 1 d .
H47A H -0.1979 0.6447 0.2804 0.085 Uiso 1 1 calc R
H47B H -0.1570 0.5660 0.2202 0.085 Uiso 1 1 calc R
C48 C -0.3101(5) 0.5116(4) 0.3585(3) 0.0730(16) Uani 1 1 d .
H48A H -0.3289 0.5041 0.3099 0.088 Uiso 1 1 calc R
H48B H -0.3482 0.5816 0.3675 0.088 Uiso 1 1 calc R
C49 C -0.3527(5) 0.4332(3) 0.4347(3) 0.0656(14) Uani 1 1 d .
H49A H -0.3186 0.4291 0.4795 0.079 Uiso 1 1 calc R
H49B H -0.4359 0.4544 0.4553 0.079 Uiso 1 1 calc R
C50 C -0.3588(4) 0.2567(3) 0.4891(2) 0.0462(10) Uani 1 1 d .
H50A H -0.4364 0.2823 0.5217 0.055 Uiso 1 1 calc R
H50B H -0.3068 0.2386 0.5252 0.055 Uiso 1 1 calc R
C51 C -0.3559(4) 0.1633(3) 0.4617(3) 0.0490(10) Uani 1 1 d .
H51A H -0.3987 0.1166 0.5087 0.059 Uiso 1 1 calc R
H51B H -0.3916 0.1844 0.4148 0.059 Uiso 1 1 calc R

loop_
_atom_site_aniso_label
_atom_site_aniso_U_11
_atom_site_aniso_U_22
_atom_site_aniso_U_33
_atom_site_aniso_U_23
_atom_site_aniso_U_13
_atom_site_aniso_U_12
P1 0.0528(7) 0.0403(6) 0.0501(7) -0.0025(5) -0.0227(5) -0.0166(5)
F1 0.072(3) 0.433(10) 0.068(2) 0.080(4) -0.023(2) -0.095(4)
F2 0.0662(19) 0.090(2) 0.087(2) 0.0026(17) -0.0443(17) -0.0237(16)
F3 0.240(6) 0.0445(18) 0.307(7) -0.027(3) -0.219(6) -0.017(2)
F4 0.0635(18) 0.0543(15) 0.087(2) -0.0078(14) -0.0411(15) -0.0098(13)
F5 0.075(2) 0.126(3) 0.086(2) 0.021(2) -0.0176(18) -0.027(2)
F6 0.116(3) 0.091(3) 0.246(5) -0.103(3) -0.109(4) 0.041(2)
O1 0.057(2) 0.0495(19) 0.095(3) -0.0172(18) -0.0341(19) -0.0023(15)
O2 0.074(2) 0.0402(17) 0.062(2) -0.0001(16) -0.0065(18) -0.0038(16)
O3 0.0351(15) 0.0402(14) 0.0257(12) -0.0085(11) -0.0049(10) -0.0113(11)
O4 0.0389(16) 0.0453(15) 0.0441(16) -0.0069(13) -0.0130(12) -0.0161(12)
O5 0.0375(16) 0.0419(15) 0.0519(16) -0.0112(13) -0.0177(13) -0.0095(12)
O6 0.0305(17) 0.070(2) 0.071(2) -0.0267(17) -0.0172(14) -0.0036(15)
O7 0.0390(16) 0.0409(14) 0.0426(15) -0.0083(12) -0.0153(12) -0.0136(12)
O8 0.0330(15) 0.0456(15) 0.0466(16) -0.0077(13) -0.0163(12) -0.0071(12)
O9 0.059(2) 0.0575(18) 0.0547(18) -0.0195(15) -0.0090(15) -0.0242(15)
O10 0.084(2) 0.0410(16) 0.0463(17) -0.0092(13) -0.0186(16) -0.0280(15)
O11 0.101(3) 0.0339(16) 0.0412(17) -0.0047(14) -0.0176(17) 0.0003(16)
O12 0.059(2) 0.0537(18) 0.0436(17) -0.0287(14) -0.0144(14) 0.0137(14)
O13 0.0288(15) 0.0480(16) 0.0400(15) -0.0159(12) -0.0061(11) 0.0026(11)
N1 0.052(3) 0.074(3) 0.059(2) -0.010(2) -0.016(2) -0.007(2)
N2 0.0394(18) 0.0326(16) 0.0277(15) -0.0082(13) -0.0083(13) -0.0062(13)
C1 0.045(3) 0.191(5) 0.066(3) -0.032(3) -0.024(2) 0.010(3)
C2 0.059(3) 0.209(6) 0.077(3) -0.031(4) -0.029(3) 0.016(4)
C3 0.046(3) 0.220(6) 0.070(3) -0.029(4) -0.020(3) 0.002(4)
C4 0.054(3) 0.220(6) 0.085(3) -0.018(4) -0.024(3) -0.019(4)
C5 0.043(3) 0.199(5) 0.069(3) -0.023(4) -0.024(2) -0.018(3)
C6 0.035(3) 0.144(6) 0.060(3) -0.012(4) -0.023(3) -0.011(3)
C7 0.050(3) 0.057(3) 0.061(3) 0.002(2) -0.031(2) -0.013(2)
C8 0.087(4) 0.046(3) 0.046(3) 0.004(2) -0.020(3) -0.018(3)
C9 0.085(4) 0.051(3) 0.038(2) -0.011(2) -0.018(2) -0.024(2)
C10 0.092(4) 0.048(3) 0.041(2) -0.013(2) -0.018(2) -0.001(2)
C11 0.080(4) 0.052(3) 0.037(2) -0.005(2) -0.013(2) -0.018(2)
C12 0.049(2) 0.044(2) 0.0270(19) -0.0041(17) -0.0078(17) -0.0127(18)
C13 0.039(2) 0.039(2) 0.0301(19) -0.0107(16) -0.0137(16) -0.0028(16)
C14 0.030(2) 0.0328(19) 0.0285(18) -0.0055(15) -0.0121(15) -0.0010(15)
C15 0.042(2) 0.0274(18) 0.0282(19) -0.0017(15) -0.0104(16) -0.0061(15)
C16 0.045(2) 0.0266(18) 0.034(2) -0.0101(16) -0.0152(17) -0.0011(15)
C17 0.0245(18) 0.0306(18) 0.0262(17) -0.0078(15) -0.0074(14) -0.0036(14)
C18 0.053(3) 0.034(2) 0.0279(19) -0.0029(16) -0.0084(17) -0.0147(17)
C19 0.054(3) 0.032(2) 0.040(2) -0.0156(17) -0.0094(19) -0.0073(18)
C20 0.028(2) 0.044(2) 0.0295(18) -0.0141(16) -0.0072(15) -0.0064(16)
C21 0.028(2) 0.039(2) 0.0257(18) -0.0096(15) -0.0062(15) -0.0034(15)
C22 0.025(2) 0.0364(19) 0.0302(18) -0.0058(15) -0.0079(15) -0.0044(15)
C23 0.024(2) 0.037(2) 0.036(2) -0.0009(16) -0.0097(15) -0.0071(15)
C24 0.028(2) 0.039(2) 0.034(2) 0.0027(16) -0.0088(16) -0.0089(16)
C25 0.033(2) 0.049(2) 0.047(2) -0.0011(19) -0.0162(18) -0.0151(18)
C26 0.0241(19) 0.036(2) 0.044(2) -0.0035(17) -0.0110(16) -0.0116(15)
C27 0.036(2) 0.037(2) 0.056(3) -0.0124(19) -0.0153(19) -0.0101(17)
C28 0.034(2) 0.033(2) 0.055(3) -0.0039(19) -0.0157(19) -0.0115(16)
C29 0.0202(19) 0.038(2) 0.051(2) 0.0013(18) -0.0157(17) -0.0108(15)
C30 0.0217(19) 0.039(2) 0.043(2) -0.0044(17) -0.0101(16) -0.0097(15)
C31 0.0241(19) 0.0320(19) 0.045(2) 0.0015(17) -0.0132(16) -0.0107(15)
C32 0.032(2) 0.043(2) 0.051(2) 0.0024(19) -0.0182(18) -0.0177(17)
C33 0.054(3) 0.0277(19) 0.0288(19) -0.0028(16) -0.0041(18) -0.0053(18)
C34 0.029(2) 0.037(2) 0.0306(19) 0.0037(16) -0.0110(15) -0.0125(15)
C35 0.034(2) 0.039(2) 0.038(2) -0.0093(17) -0.0106(17) -0.0071(16)
C36 0.030(2) 0.036(2) 0.042(2) -0.0109(17) -0.0080(17) -0.0024(16)
C37 0.034(2) 0.039(2) 0.0328(19) -0.0032(17) -0.0110(16) -0.0109(16)
C38 0.039(2) 0.0280(18) 0.0237(17) -0.0045(14) -0.0091(15) -0.0075(15)
C39 0.034(2) 0.045(2) 0.032(2) -0.0063(17) -0.0081(16) -0.0049(17)
C40 0.031(2) 0.035(2) 0.054(2) -0.0113(18) -0.0054(18) 0.0026(16)
C41 0.030(2) 0.046(2) 0.059(3) -0.018(2) -0.0142(19) 0.0009(17)
C42 0.032(2) 0.059(3) 0.083(3) -0.033(2) -0.020(2) -0.0043(19)
C43 0.051(3) 0.064(3) 0.083(4) -0.022(3) -0.003(3) -0.028(2)
C44 0.068(3) 0.075(4) 0.059(3) 0.013(3) -0.012(3) -0.041(3)
C45 0.093(4) 0.053(3) 0.072(3) 0.000(3) -0.027(3) -0.037(3)
C46 0.142(6) 0.029(2) 0.042(3) -0.0087(19) -0.022(3) -0.026(3)
C47 0.107(5) 0.035(2) 0.061(3) -0.013(2) -0.026(3) 0.007(3)
C48 0.073(4) 0.056(3) 0.068(3) -0.022(3) -0.016(3) 0.024(3)
C49 0.072(4) 0.049(3) 0.060(3) -0.023(2) -0.010(3) 0.014(2)
C50 0.037(2) 0.058(3) 0.040(2) -0.027(2) 0.0058(18) -0.0072(19)
C51 0.035(2) 0.058(3) 0.053(3) -0.027(2) -0.0051(19) 0.0000(19)

loop_
_atom_type_symbol
_atom_type_description
_atom_type_scat_dispersion_real
_atom_type_scat_dispersion_imag
_atom_type_scat_source
C C 0.0033 0.0016 'International Tables Vol C Tables 4.2.6.8 and 6.1.1.4'
H H 0.0000 0.0000 'International Tables Vol C Tables 4.2.6.8 and 6.1.1.4'
F F 0.0171 0.0103 'International Tables Vol C Tables 4.2.6.8 and 6.1.1.4'
N N 0.0061 0.0033 'International Tables Vol C Tables 4.2.6.8 and 6.1.1.4'
O O 0.0106 0.0060 'International Tables Vol C Tables 4.2.6.8 and 6.1.1.4'
P P 0.1023 0.0942 'International Tables Vol C Tables 4.2.6.8 and 6.1.1.4'

loop_
_geom_angle_atom_site_label_1
_geom_angle_atom_site_label_2
_geom_angle_atom_site_label_3
_geom_angle
F1 P1 F3 93.8(4)
F1 P1 F6 91.1(4)
F3 P1 F6 174.7(3)
F1 P1 F5 174.3(4)
F3 P1 F5 91.6(3)
F6 P1 F5 83.4(3)
F1 P1 F4 88.67(19)
F3 P1 F4 89.68(18)
F6 P1 F4 88.56(17)
F5 P1 F4 89.51(17)
F1 P1 F2 90.31(19)
F3 P1 F2 91.0(2)
F6 P1 F2 90.89(19)
F5 P1 F2 91.45(17)
F4 P1 F2 178.83(19)
C7 O2 C8 117.9(3)
C17 O3 C20 117.7(3)
C26 O4 C25 117.6(3)
C33 O5 C32 114.5(3)
C37 O7 C40 115.9(3)
C41 O8 C42 113.4(3)
C43 O9 C44 112.3(4)
C45 O10 C46 110.8(4)
C47 O11 C48 110.4(4)
C49 O12 C50 112.3(3)
C38 O13 C51 117.0(3)
C7 N1 C6 127.4(5)
C7 N1 H1 116.3
C6 N1 H1 116.3
C12 N2 C13 112.9(3)
C12 N2 H2A 109.0
C13 N2 H2A 109.0
C12 N2 H2B 109.0
C13 N2 H2B 109.0
H2A N2 H2B 107.8
C6 C1 C2 120.4(8)
C6 C1 H1A 119.8
C2 C1 H1A 119.8
C3 C2 C1 120.6(9)
C3 C2 H2 119.7
C1 C2 H2 119.7
C4 C3 C2 120.6(8)
C4 C3 H3 119.7
C2 C3 H3 119.7
C3 C4 C5 118.7(9)
C3 C4 H4 120.7
C5 C4 H4 120.7
C6 C5 C4 121.3(9)
C6 C5 H5 119.4
C4 C5 H5 119.4
C1 C6 C5 118.4(7)
C1 C6 N1 124.9(6)
C5 C6 N1 116.7(7)
O1 C7 O2 125.3(4)
O1 C7 N1 126.5(5)
O2 C7 N1 108.2(4)
O2 C8 C9 108.3(3)
O2 C8 H8A 110.0
C9 C8 H8A 110.0
O2 C8 H8B 110.0
C9 C8 H8B 110.0
H8A C8 H8B 108.4
C8 C9 C10 119.8(4)
C8 C9 H9A 107.4
C10 C9 H9A 107.4
C8 C9 H9B 107.4
C10 C9 H9B 107.4
H9A C9 H9B 106.9
C11 C10 C9 111.4(4)
C11 C10 H10A 109.3
C9 C10 H10A 109.3
C11 C10 H10B 109.3
C9 C10 H10B 109.3
H10A C10 H10B 108.0
C10 C11 C12 114.0(4)
C10 C11 H11A 108.8
C12 C11 H11A 108.8
C10 C11 H11B 108.8
C12 C11 H11B 108.8
H11A C11 H11B 107.6
N2 C12 C11 112.4(3)
N2 C12 H12A 109.1
C11 C12 H12A 109.1
N2 C12 H12B 109.1
C11 C12 H12B 109.1
H12A C12 H12B 107.9
N2 C13 C14 112.6(3)
N2 C13 H13A 109.1
C14 C13 H13A 109.1
N2 C13 H13B 109.1
C14 C13 H13B 109.1
H13A C13 H13B 107.8
C15 C14 C19 117.5(3)
C15 C14 C13 120.5(3)
C19 C14 C13 122.0(3)
C14 C15 C16 121.8(3)
C14 C15 H15 119.1
C16 C15 H15 119.1
C17 C16 C15 120.0(3)
C17 C16 H16 120.0
C15 C16 H16 120.0
O3 C17 C16 125.4(3)
O3 C17 C18 115.2(3)
C16 C17 C18 119.4(3)
C19 C18 C17 119.7(3)
C19 C18 H18 120.1
C17 C18 H18 120.1
C18 C19 C14 121.5(4)
C18 C19 H19 119.2
C14 C19 H19 119.2
O3 C20 C21 112.8(3)
O3 C20 H20A 109.0
C21 C20 H20A 109.0
O3 C20 H20B 109.0
C21 C20 H20B 109.0
H20A C20 H20B 107.8
C22 C21 C20 176.8(4)
C21 C22 C23 179.4(4)
C24 C23 C22 179.2(5)
C23 C24 C25 177.5(4)
O4 C25 C24 112.1(3)
O4 C25 H25A 109.2
C24 C25 H25A 109.2
O4 C25 H25B 109.2
C24 C25 H25B 109.2
H25A C25 H25B 107.9
O4 C26 C27 114.8(4)
O4 C26 C31 125.3(3)
C27 C26 C31 119.9(3)
C28 C27 C26 119.7(4)
C28 C27 H27 120.1
C26 C27 H27 120.1
C27 C28 C29 121.8(3)
C27 C28 H28 119.1
C29 C28 H28 119.1
C28 C29 C30 117.6(3)
C28 C29 C32 121.4(3)
C30 C29 C32 121.0(4)
C31 C30 C29 121.1(4)
C31 C30 H30 119.5
C29 C30 H30 119.5
C30 C31 C26 119.9(3)
C30 C31 H31 120.0
C26 C31 H31 120.0
O5 C32 C29 108.5(3)
O5 C32 H32A 110.0
C29 C32 H32A 110.0
O5 C32 H32B 110.0
C29 C32 H32B 110.0
H32A C32 H32B 108.4
O6 C33 O5 124.6(4)
O6 C33 C34 122.1(4)
O5 C33 C34 113.3(4)
C39 C34 C35 120.1(3)
C39 C34 C33 118.7(4)
C35 C34 C33 121.2(4)
C36 C35 C34 119.7(4)
C36 C35 H35 120.2
C34 C35 H35 120.2
C37 C36 C35 120.3(4)
C37 C36 H36 119.9
C35 C36 H36 119.9
O7 C37 C38 115.1(3)
O7 C37 C36 125.2(4)
C38 C37 C36 119.8(3)
O13 C38 C37 118.6(3)
O13 C38 C39 121.6(3)
C37 C38 C39 119.8(3)
C34 C39 C38 120.4(4)
C34 C39 H39 119.8
C38 C39 H39 119.8
O7 C40 C41 110.2(3)
O7 C40 H40A 109.6
C41 C40 H40A 109.6
O7 C40 H40B 109.6
C41 C40 H40B 109.6
H40A C40 H40B 108.1
O8 C41 C40 109.6(3)
O8 C41 H41A 109.7
C40 C41 H41A 109.7
O8 C41 H41B 109.7
C40 C41 H41B 109.7
H41A C41 H41B 108.2
O8 C42 C43 108.7(3)
O8 C42 H42A 110.0
C43 C42 H42A 110.0
O8 C42 H42B 110.0
C43 C42 H42B 110.0
H42A C42 H42B 108.3
O9 C43 C42 109.7(4)
O9 C43 H43A 109.7
C42 C43 H43A 109.7
O9 C43 H43B 109.7
C42 C43 H43B 109.7
H43A C43 H43B 108.2
O9 C44 C45 110.5(4)
O9 C44 H44A 109.5
C45 C44 H44A 109.5
O9 C44 H44B 109.5
C45 C44 H44B 109.5
H44A C44 H44B 108.1
O10 C45 C44 109.1(4)
O10 C45 H45A 109.9
C44 C45 H45A 109.9
O10 C45 H45B 109.9
C44 C45 H45B 109.9
H45A C45 H45B 108.3
O10 C46 C47 111.3(4)
O10 C46 H46A 109.4
C47 C46 H46A 109.4
O10 C46 H46B 109.4
C47 C46 H46B 109.4
H46A C46 H46B 108.0
O11 C47 C46 110.1(4)
O11 C47 H47A 109.6
C46 C47 H47A 109.6
O11 C47 H47B 109.6
C46 C47 H47B 109.6
H47A C47 H47B 108.2
O11 C48 C49 110.8(4)
O11 C48 H48A 109.5
C49 C48 H48A 109.5
O11 C48 H48B 109.5
C49 C48 H48B 109.5
H48A C48 H48B 108.1
O12 C49 C48 110.8(4)
O12 C49 H49A 109.5
C48 C49 H49A 109.5
O12 C49 H49B 109.5
C48 C49 H49B 109.5
H49A C49 H49B 108.1
O12 C50 C51 108.9(3)
O12 C50 H50A 109.9
C51 C50 H50A 109.9
O12 C50 H50B 109.9
C51 C50 H50B 109.9
H50A C50 H50B 108.3
O13 C51 C50 109.1(3)
O13 C51 H51A 109.9
C50 C51 H51A 109.9
O13 C51 H51B 109.9
C50 C51 H51B 109.9
H51A C51 H51B 108.3

loop_
_geom_bond_atom_site_label_1
_geom_bond_atom_site_label_2
_geom_bond_distance
P1 F1 1.512(4)
P1 F3 1.538(4)
P1 F6 1.566(4)
P1 F5 1.576(3)
P1 F4 1.588(3)
P1 F2 1.594(3)
O1 C7 1.199(5)
O2 C7 1.335(6)
O2 C8 1.447(5)
O3 C17 1.371(4)
O3 C20 1.425(4)
O4 C26 1.366(5)
O4 C25 1.440(4)
O5 C33 1.331(5)
O5 C32 1.455(4)
O6 C33 1.198(5)
O7 C37 1.357(4)
O7 C40 1.455(5)
O8 C41 1.407(5)
O8 C42 1.459(5)
O9 C43 1.403(6)
O9 C44 1.417(5)
O10 C45 1.416(6)
O10 C46 1.458(6)
O11 C47 1.399(6)
O11 C48 1.453(6)
O12 C49 1.419(5)
O12 C50 1.429(5)
O13 C38 1.377(4)
O13 C51 1.430(5)
N1 C7 1.361(6)
N1 C6 1.379(7)
N1 H1 0.8800
N2 C12 1.495(5)
N2 C13 1.499(4)
N2 H2A 0.9200
N2 H2B 0.9200
C1 C6 1.371(10)
C1 C2 1.377(9)
C1 H1A 0.9500
C2 C3 1.375(11)
C2 H2 0.9500
C3 C4 1.341(12)
C3 H3 0.9500
C4 C5 1.415(9)
C4 H4 0.9500
C5 C6 1.373(9)
C5 H5 0.9500
C8 C9 1.459(7)
C8 H8A 0.9900
C8 H8B 0.9900
C9 C10 1.532(6)
C9 H9A 0.9900
C9 H9B 0.9900
C10 C11 1.474(6)
C10 H10A 0.9900
C10 H10B 0.9900
C11 C12 1.545(6)
C11 H11A 0.9900
C11 H11B 0.9900
C12 H12A 0.9900
C12 H12B 0.9900
C13 C14 1.499(5)
C13 H13A 0.9900
C13 H13B 0.9900
C14 C15 1.381(5)
C14 C19 1.387(5)
C15 C16 1.383(5)
C15 H15 0.9500
C16 C17 1.375(5)
C16 H16 0.9500
C17 C18 1.389(5)
C18 C19 1.384(5)
C18 H18 0.9500
C19 H19 0.9500
C20 C21 1.472(5)
C20 H20A 0.9900
C20 H20B 0.9900
C21 C22 1.189(5)
C22 C23 1.384(5)
C23 C24 1.189(5)
C24 C25 1.466(5)
C25 H25A 0.9900
C25 H25B 0.9900
C26 C27 1.386(5)
C26 C31 1.386(6)
C27 C28 1.378(6)
C27 H27 0.9500
C28 C29 1.389(6)
C28 H28 0.9500
C29 C30 1.404(5)
C29 C32 1.489(5)
C30 C31 1.379(5)
C30 H30 0.9500
C31 H31 0.9500
C32 H32A 0.9900
C32 H32B 0.9900
C33 C34 1.503(6)
C34 C39 1.354(5)
C34 C35 1.404(5)
C35 C36 1.392(5)
C35 H35 0.9500
C36 C37 1.389(5)
C36 H36 0.9500
C37 C38 1.379(5)
C38 C39 1.416(5)
C39 H39 0.9500
C40 C41 1.477(6)
C40 H40A 0.9900
C40 H40B 0.9900
C41 H41A 0.9900
C41 H41B 0.9900
C42 C43 1.492(6)
C42 H42A 0.9900
C42 H42B 0.9900
C43 H43A 0.9900
C43 H43B 0.9900
C44 C45 1.484(8)
C44 H44A 0.9900
C44 H44B 0.9900
C45 H45A 0.9900
C45 H45B 0.9900
C46 C47 1.487(8)
C46 H46A 0.9900
C46 H46B 0.9900
C47 H47A 0.9900
C47 H47B 0.9900
C48 C49 1.495(7)
C48 H48A 0.9900
C48 H48B 0.9900
C49 H49A 0.9900
C49 H49B 0.9900
C50 C51 1.503(6)
C50 H50A 0.9900
C50 H50B 0.9900
C51 H51A 0.9900
C51 H51B 0.9900

loop_
_platon_squeeze_void_nr
_platon_squeeze_void_average_x
_platon_squeeze_void_average_y
_platon_squeeze_void_average_z
_platon_squeeze_void_volume
_platon_squeeze_void_count_electrons
_platon_squeeze_void_content
1 0.500 0.500 0.000 181 28 ' '
